data_2105589
loop_
_publ_author_name
'Blake, Alexander J.'
'Clark, Bernard A. J.'
'Gierens, Hedi'
'Gould, Robert O.'
'Hunter, Gordon A.'
'McNab, Hamish'
'Morrow, Mark'
'Sommerville, Craig C.'

_publ_section_title
;
 Intramolecular and intermolecular geometry of thiophenes with
 oxygen-containing substituents
;
_journal_issue 6
_journal_name_full 'Acta Crystallographica Section B'
_journal_page_first 963
_journal_page_last 974
_journal_paper_doi 10.1107/S0108768199003547
_journal_volume 55
_journal_year 1999
_chemical_formula_moiety 'C9 H12 O S'
_chemical_formula_sum 'C9 H12 O S'
_chemical_formula_weight 168.25
_chemical_name_systematic
;
 ?
;
_space_group_IT_number 14
_symmetry_cell_setting monoclinic
_symmetry_space_group_name_Hall '-P 2ybc'
_symmetry_space_group_name_H-M 'P 1 21/c 1'
_audit_creation_method SHELXL
_cell_angle_alpha 90.00
_cell_angle_beta 91.011(12)
_cell_angle_gamma 90.00
_cell_formula_units_Z 16
_cell_length_a 10.826(2)
_cell_length_b 17.065(2)
_cell_length_c 19.190(3)
_cell_measurement_reflns_used 45
_cell_measurement_temperature 223.0(2)
_cell_measurement_theta_max 15.0
_cell_measurement_theta_min 12.5
_cell_volume 3544.7(10)
_computing_cell_refinement 'DIF4 (Stoe & Cie, 1988a)'
_computing_data_collection 'DIF4 (Stoe & Cie, 1988a)'
_computing_data_reduction 'REDU4 (Stoe & Cie, 1988b)'
_computing_molecular_graphics 'SHELXTL/PC (Sheldrick, 1994)'
_computing_publication_material 'SHELXL-96 (Sheldrick, 1996)'
_computing_structure_refinement 'SHELXL-96 (Sheldrick, 1996)'
_computing_structure_solution 'SHELXS-86 (Sheldrick, 1990)'
_diffrn_ambient_temperature 223.0(2)
_diffrn_measurement_device_type 'Stoe Stadi-4 four-circle'
_diffrn_measurement_method \w/2\q
_diffrn_radiation_monochromator graphite
_diffrn_radiation_source 'fine-focus sealed tube'
_diffrn_radiation_type MoK\a
_diffrn_radiation_wavelength .71073
_diffrn_reflns_av_R_equivalents .0000
_diffrn_reflns_av_sigmaI/netI .0372
_diffrn_reflns_limit_h_max 11
_diffrn_reflns_limit_h_min -11
_diffrn_reflns_limit_k_max 18
_diffrn_reflns_limit_k_min 0
_diffrn_reflns_limit_l_max 20
_diffrn_reflns_limit_l_min 0
_diffrn_reflns_number 4638
_diffrn_reflns_theta_max 22.50
_diffrn_reflns_theta_min 1.60
_diffrn_standards_decay_% 3.0
_diffrn_standards_interval_time 60
_diffrn_standards_number 3
_exptl_absorpt_coefficient_mu .305
_exptl_absorpt_correction_type none
_exptl_crystal_colour 'pale yellow/green'
_exptl_crystal_density_diffrn 1.261
_exptl_crystal_density_meas ?
_exptl_crystal_description block
_exptl_crystal_F_000 1440
_exptl_crystal_size_max .54
_exptl_crystal_size_mid .54
_exptl_crystal_size_min .46
_refine_diff_density_max .26
_refine_diff_density_min -.22
_refine_ls_extinction_coef .00018(14)
_refine_ls_extinction_method SHELXL
_refine_ls_goodness_of_fit_all .98
_refine_ls_goodness_of_fit_obs 1.14
_refine_ls_hydrogen_treatment 'riding model'
_refine_ls_matrix_type full
_refine_ls_number_parameters 398
_refine_ls_number_reflns 4638
_refine_ls_number_restraints 0
_refine_ls_restrained_S_all .98
_refine_ls_restrained_S_obs 1.14
_refine_ls_R_factor_all .0793
_refine_ls_R_factor_obs .0374
_refine_ls_shift/esd_max .003
_refine_ls_shift/esd_mean .000
_refine_ls_structure_factor_coef Fsqd
_refine_ls_weighting_details 'w=1/[\s^2^(Fo^2^)+(0.054P)^2^] where P=(Fo^2^+2Fc^2^)/3'
_refine_ls_weighting_scheme calc
_refine_ls_wR_factor_all .1029
_refine_ls_wR_factor_obs .0935
_reflns_number_observed 2978
_reflns_number_total 4638
_reflns_observed_criterion I>2sigma(I)
_cod_data_source_file ha0185.cif
_cod_data_source_block 6
_cod_depositor_comments
;
The following automatic conversions were performed:

'_geom_torsion_publ_flag' value 'NO' changed to 'no' according to
/home/saulius/struct/CIF-dictionaries/cif_core.dic dictionary named
'cif_core.dic' version 2.4.2 from 2011-04-26 (28 times).

Automatic conversion script
Id: cif_fix_values 1891 2012-01-12 08:04:46Z andrius 

The following automatic conversions were performed:

'_exptl_crystal_density_meas' value 'not measured' was changed to '?'
- the value is perceived as not measured.

Automatic conversion script
Id: cif_fix_values 3008 2015-01-20 13:52:24Z robertas 

The following automatic conversions were performed:

'_refine_ls_weighting_scheme' value 'calc
w=1/[\s^2^(Fo^2^)+(0.054P)^2^] where P=(Fo^2^+2Fc^2^)/3' was changed
to 'calc'. New tag '_refine_ls_weighting_details' was created. The
value of the new tag was set to 'w=1/[\s^2^(Fo^2^)+(0.054P)^2^] where
P=(Fo^2^+2Fc^2^)/3'.

Automatic conversion script
Id: cif_fix_values 3143 2015-03-26 13:38:13Z robertas 
;
_cod_database_code 2105589

loop_
_symmetry_equiv_pos_as_xyz
'x, y, z'
'-x, y+1/2, -z+1/2'
'-x, -y, -z'
'x, -y-1/2, z-1/2'

loop_
_atom_site_aniso_label
_atom_site_aniso_U_11
_atom_site_aniso_U_22
_atom_site_aniso_U_33
_atom_site_aniso_U_12
_atom_site_aniso_U_13
_atom_site_aniso_U_23
S1A .0305(4) .0507(4) .0679(5) .0084(3) .0040(3) -.0015(3)
C2A .0263(13) .0428(15) .0482(15) .0026(11) -.0018(11) -.0038(12)
C3A .0327(16) .0449(17) .078(2) -.0034(13) .0025(14) -.0085(14)
O3A .0301(11) .0596(13) .148(2) -.0045(10) .0084(12) -.0021(13)
C4A .0488(19) .0455(18) .109(3) -.0084(15) .0043(17) -.0002(17)
C5A .059(2) .0405(17) .092(2) .0100(14) -.0021(17) -.0021(15)
C6A .0527(17) .0630(19) .0478(17) .0097(15) -.0098(13) -.0119(14)
C7A .070(2) .076(2) .0453(17) .0101(17) .0033(15) .0106(16)
C8A .0611(19) .0495(18) .074(2) .0037(15) .0109(15) .0135(16)
C9A .0506(17) .0420(16) .0639(19) -.0047(13) .0005(14) -.0050(14)
C10A .0354(14) .0425(15) .0446(15) .0037(12) .0009(11) -.0037(12)
S1B .0324(4) .0527(5) .0824(5) .0111(3) .0039(3) -.0076(4)
C2B .0284(13) .0429(15) .0524(16) .0043(12) -.0042(11) -.0088(13)
C3B .0314(16) .0491(18) .084(2) -.0011(13) -.0070(14) -.0106(15)
O3B .0313(13) .0670(15) .181(3) -.0045(10) -.0033(13) .0017(15)
C4B .052(2) .0451(18) .100(3) -.0023(15) .0016(17) -.0040(16)
C5B .058(2) .0447(18) .093(2) .0158(15) -.0016(17) -.0077(16)
C6B .0636(19) .067(2) .0518(18) .0077(16) -.0159(14) -.0152(15)
C7B .076(2) .076(2) .0487(18) .0043(18) -.0001(15) .0050(17)
C8B .0653(19) .0525(18) .064(2) .0002(15) -.0054(15) .0097(16)
C9B .0556(18) .0420(16) .0543(18) -.0020(13) -.0108(14) -.0068(13)
C10B .0395(15) .0477(16) .0422(15) .0076(13) .0007(12) -.0071(12)
S1C .0298(4) .0595(5) .0920(6) .0064(3) -.0025(4) .0111(4)
C2C .0287(13) .0414(15) .0463(15) .0007(11) -.0007(11) .0052(12)
C3C .0341(15) .0428(16) .0640(18) -.0047(13) -.0010(13) .0081(13)
O3C .0294(11) .0525(12) .133(2) -.0065(9) -.0043(11) -.0104(12)
C4C .0520(19) .0401(17) .097(2) -.0003(14) -.0064(16) -.0021(16)
C5C .060(2) .0479(18) .088(2) .0157(15) .0052(17) .0071(16)
C6C .0629(18) .0619(19) .0465(17) -.0090(15) .0025(14) .0101(14)
C7C .080(2) .081(2) .0450(17) -.0205(18) -.0137(16) .0021(16)
C8C .069(2) .0539(18) .068(2) -.0196(16) -.0184(16) -.0031(15)
C9C .0518(18) .0508(17) .0571(19) -.0144(14) -.0048(14) .0138(14)
C10C .0404(15) .0422(15) .0428(15) -.0019(12) -.0057(12) .0041(12)
S1D .0300(4) .0629(5) .1014(7) .0094(3) .0002(4) .0144(4)
C2D .0257(13) .0469(16) .0567(17) .0019(12) .0001(11) .0094(13)
C3D .0319(16) .0421(17) .083(2) .0002(13) -.0019(14) .0096(14)
O3D .0298(12) .0557(13) .159(2) -.0036(10) -.0011(12) -.0101(13)
C4D .050(2) .0442(19) .125(3) -.0005(15) -.0114(19) .0023(18)
C5D .060(2) .0473(19) .118(3) .0204(16) -.0005(19) .0081(18)
C6D .065(2) .079(2) .0536(19) -.0075(17) .0100(15) .0203(16)
C7D .089(3) .105(3) .0464(19) -.022(2) -.0126(17) -.0024(18)
C8D .069(2) .068(2) .075(2) -.0214(17) -.0042(17) -.0142(18)
C9D .0563(18) .0527(18) .061(2) -.0088(14) -.0036(14) .0094(14)
C10D .0407(15) .0449(16) .0455(16) .0006(12) -.0056(12) .0027(12)

loop_
_atom_site_label
_atom_site_fract_x
_atom_site_fract_y
_atom_site_fract_z
_atom_site_U_iso_or_equiv
_atom_site_thermal_displace_type
_atom_site_calc_flag
_atom_site_refinement_flags
_atom_site_occupancy
_atom_site_type_symbol
S1A .48890(6) .23093(4) .62862(4) .0497(2) Uani d . 1 S
C2A .3387(2) .28110(14) .62211(12) .0391(6) Uani d . 1 C
C3A .2442(2) .21988(15) .64290(15) .0518(7) Uani d . 1 C
O3A .13487(17) .23646(12) .64691(13) .0790(7) Uani d . 1 O
C4A .2976(3) .14399(16) .65559(17) .0676(9) Uani d . 1 C
H4A .2510 .0994 .6669 .081 Uiso calc R 1 H
C5A .4201(3) .14357(16) .64966(17) .0638(8) Uani d . 1 C
H5A .4667 .0977 .6567 .077 Uiso calc R 1 H
C6A .3152(2) .30817(16) .54659(13) .0546(7) Uani d . 1 C
H6A1 .3285 .2640 .5150 .066 Uiso calc R 1 H
H6A2 .2289 .3247 .5412 .066 Uiso calc R 1 H
C7A .3987(3) .37519(17) .52646(14) .0638(8) Uani d . 1 C
H7A1 .4842 .3563 .5252 .077 Uiso calc R 1 H
H7A2 .3756 .3931 .4795 .077 Uiso calc R 1 H
C8A .3918(3) .44328(16) .57622(15) .0615(8) Uani d . 1 C
H8A1 .3091 .4666 .5733 .074 Uiso calc R 1 H
H8A2 .4517 .4834 .5629 .074 Uiso calc R 1 H
C9A .4186(2) .41732(15) .65024(14) .0522(7) Uani d . 1 C
H9A1 .4073 .4617 .6819 .063 Uiso calc R 1 H
H1A2 .5048 .4002 .6544 .063 Uiso calc R 1 H
C10A .3345(2) .35089(13) .67142(13) .0409(6) Uani d . 1 C
H0A1 .2494 .3704 .6731 .049 Uiso calc R 1 H
H0A2 .3583 .3335 .7184 .049 Uiso calc R 1 H
S1B .00343(6) .51431(4) .86425(4) .0558(2) Uani d . 1 S
C2B .1513(2) .46187(14) .87389(13) .0413(6) Uani d . 1 C
C3B .2493(2) .52264(16) .85585(15) .0550(8) Uani d . 1 C
O3B .35839(18) .50449(13) .85505(14) .0931(8) Uani d . 1 O
C4B .1995(3) .59875(17) .84246(17) .0659(9) Uani d . 1 C
H4B .2482 .6428 .8326 .079 Uiso calc R 1 H
C5B .0768(3) .60078(17) .84532(16) .0654(9) Uani d . 1 C
H5B .0324 .6474 .8374 .078 Uiso calc R 1 H
C6B .1677(3) .43310(17) .94889(14) .0609(8) Uani d . 1 C
H6B1 .2528 .4148 .9560 .073 Uiso calc R 1 H
H6B2 .1542 .4770 .9808 .073 Uiso calc R 1 H
C7B .0798(3) .36748(18) .96637(15) .0672(9) Uani d . 1 C
H7B1 -.0050 .3877 .9657 .081 Uiso calc R 1 H
H7B2 .0985 .3485 1.0136 .081 Uiso calc R 1 H
C8B .0886(3) .29998(17) .91561(14) .0607(8) Uani d . 1 C
H8B1 .1704 .2757 .9200 .073 Uiso calc R 1 H
H8B2 .0266 .2603 .9268 .073 Uiso calc R 1 H
C9B .0678(2) .32797(15) .84188(13) .0508(7) Uani d . 1 C
H9B1 -.0173 .3468 .8363 .061 Uiso calc R 1 H
H9B2 .0789 .2840 .8098 .061 Uiso calc R 1 H
C10B .1560(2) .39315(14) .82325(13) .0431(6) Uani d . 1 C
H0B1 .1356 .4120 .7762 .052 Uiso calc R 1 H
H0B2 .2403 .3723 .8228 .052 Uiso calc R 1 H
S1C .74111(6) .22897(4) .85097(4) .0605(2) Uani d . 1 S
C2C .5926(2) .27917(14) .86252(12) .0388(6) Uani d . 1 C
C3C .4945(2) .21858(15) .84363(14) .0470(7) Uani d . 1 C
O3C .38515(16) .23521(11) .84222(12) .0716(6) Uani d . 1 O
C4C .5467(3) .14278(16) .82942(17) .0632(8) Uani d . 1 C
H4C .4984 .0984 .8191 .076 Uiso calc R 1 H
C5C .6692(3) .14127(17) .83222(16) .0652(9) Uani d . 1 C
H5C .7141 .0950 .8244 .078 Uiso calc R 1 H
C6C .5786(3) .30273(17) .93872(13) .0571(8) Uani d . 1 C
H6C1 .4932 .3194 .9462 .069 Uiso calc R 1 H
H6C2 .5947 .2570 .9683 .069 Uiso calc R 1 H
C7C .6655(3) .36852(18) .96053(15) .0686(9) Uani d . 1 C
H7C1 .6483 .3842 1.0085 .082 Uiso calc R 1 H
H7C2 .7511 .3498 .9592 .082 Uiso calc R 1 H
C8C .6504(3) .43870(16) .91275(14) .0639(8) Uani d . 1 C
H8C1 .5675 .4608 .9179 .077 Uiso calc R 1 H
H8C2 .7106 .4791 .9263 .077 Uiso calc R 1 H
C9C .6689(2) .41639(15) .83770(13) .0533(7) Uani d . 1 C
H9C1 .7546 .3995 .8315 .064 Uiso calc R 1 H
H9C2 .6543 .4623 .8080 .064 Uiso calc R 1 H
C10C .5819(2) .35080(13) .81550(13) .0418(6) Uani d . 1 C
H0C1 .6002 .3354 .7676 .050 Uiso calc R 1 H
H0C2 .4968 .3702 .8161 .050 Uiso calc R 1 H
S1D -.24780(6) .51636(5) .64729(4) .0648(3) Uani d . 1 S
C2D -.1034(2) .46420(15) .63075(13) .0431(6) Uani d . 1 C
C3D -.0010(2) .52285(15) .64706(15) .0524(7) Uani d . 1 C
O3D .10718(17) .50484(12) .64581(13) .0816(7) Uani d . 1 O
C4D -.0488(3) .59912(17) .66467(18) .0733(10) Uani d . 1 C
H4D .0018 .6427 .6743 .088 Uiso calc R 1 H
C5D -.1714(3) .60180(17) .66587(18) .0749(10) Uani d . 1 C
H5D -.2139 .6482 .6764 .090 Uiso calc R 1 H
C6D -.0979(3) .44123(18) .55390(14) .0654(8) Uani d . 1 C
H6D1 -.1161 .4874 .5251 .079 Uiso calc R 1 H
H6D2 -.0139 .4239 .5435 .079 Uiso calc R 1 H
C7D -.1881(3) .3765(2) .53462(16) .0802(10) Uani d . 1 C
H7D1 -.2728 .3958 .5394 .096 Uiso calc R 1 H
H7D2 -.1768 .3616 .4858 .096 Uiso calc R 1 H
C8D -.1693(3) .30555(18) .58056(15) .0704(9) Uani d . 1 C
H8D1 -.2311 .2656 .5684 .084 Uiso calc R 1 H
H8D2 -.0873 .2833 .5727 .084 Uiso calc R 1 H
C9D -.1808(3) .32760(16) .65629(14) .0566(8) Uani d . 1 C
H9D1 -.1650 .2814 .6854 .068 Uiso calc R 1 H
H9D2 -.2653 .3454 .6648 .068 Uiso calc R 1 H
C10D -.0906(2) .39190(14) .67651(13) .0438(6) Uani d . 1 C
H0D1 -.0062 .3716 .6733 .053 Uiso calc R 1 H
H0D2 -.1041 .4068 .7251 .053 Uiso calc R 1 H

loop_
_atom_type_symbol
_atom_type_description
_atom_type_scat_dispersion_real
_atom_type_scat_dispersion_imag
_atom_type_scat_source
C C .0033 .0016 'International Tables Vol C Tables 4.2.6.8 and 6.1.1.4'
H H .0000 .0000 'International Tables Vol C Tables 4.2.6.8 and 6.1.1.4'
O O .0106 .0060 'International Tables Vol C Tables 4.2.6.8 and 6.1.1.4'
S S .1246 .1234 'International Tables Vol C Tables 4.2.6.8 and 6.1.1.4'

loop_
_geom_angle_atom_site_label_1
_geom_angle_atom_site_label_2
_geom_angle_atom_site_label_3
_geom_angle
_geom_angle_publ_flag
C5A S1A C2A 91.93(13) yes
C3A C2A C10A 110.3(2) yes
C3A C2A C6A 110.6(2) yes
C10A C2A C6A 110.1(2) yes
C3A C2A S1A 105.09(17) yes
C10A C2A S1A 111.00(16) yes
C6A C2A S1A 109.59(17) yes
O3A C3A C4A 125.8(3) yes
O3A C3A C2A 121.0(2) yes
C4A C3A C2A 113.2(2) yes
C5A C4A C3A 112.8(3) yes
C4A C5A S1A 116.8(2) yes
C7A C6A C2A 112.2(2) yes
C8A C7A C6A 112.6(2) yes
C7A C8A C9A 111.0(2) yes
C8A C9A C10A 111.4(2) yes
C9A C10A C2A 113.2(2) yes
C5B S1B C2B 91.96(13) yes
C10B C2B C3B 110.3(2) yes
C10B C2B C6B 110.4(2) yes
C3B C2B C6B 111.2(2) yes
C10B C2B S1B 110.40(16) yes
C3B C2B S1B 104.70(17) yes
C6B C2B S1B 109.71(18) yes
O3B C3B C4B 126.2(3) yes
O3B C3B C2B 120.4(2) yes
C4B C3B C2B 113.3(2) yes
C5B C4B C3B 113.0(3) yes
C4B C5B S1B 116.9(2) yes
C7B C6B C2B 112.6(2) yes
C6B C7B C8B 112.0(2) yes
C9B C8B C7B 110.7(2) yes
C8B C9B C10B 111.8(2) yes
C9B C10B C2B 112.8(2) yes
C5C S1C C2C 92.11(13) yes
C3C C2C C10C 111.06(19) yes
C3C C2C C6C 109.1(2) yes
C10C C2C C6C 110.4(2) yes
C3C C2C S1C 105.23(17) yes
C10C C2C S1C 111.09(17) yes
C6C C2C S1C 109.87(17) yes
O3C C3C C4C 126.2(2) yes
O3C C3C C2C 121.4(2) yes
C4C C3C C2C 112.4(2) yes
C5C C4C C3C 113.9(3) yes
C4C C5C S1C 116.1(2) yes
C7C C6C C2C 112.8(2) yes
C6C C7C C8C 111.0(2) yes
C7C C8C C9C 111.3(2) yes
C8C C9C C10C 111.2(2) yes
C9C C10C C2C 112.66(19) yes
C5D S1D C2D 92.25(13) yes
C3D C2D C10D 110.88(19) yes
C3D C2D C6D 109.0(2) yes
C10D C2D C6D 110.2(2) yes
C3D C2D S1D 105.40(18) yes
C10D C2D S1D 111.34(17) yes
C6D C2D S1D 109.88(17) yes
O3D C3D C4D 125.7(3) yes
O3D C3D C2D 122.0(2) yes
C4D C3D C2D 112.2(2) yes
C5D C4D C3D 113.4(3) yes
C4D C5D S1D 116.5(2) yes
C7D C6D C2D 112.7(2) yes
C6D C7D C8D 111.2(2) yes
C7D C8D C9D 110.5(3) yes
C8D C9D C10D 111.3(2) yes
C9D C10D C2D 112.9(2) yes

loop_
_geom_bond_atom_site_label_1
_geom_bond_atom_site_label_2
_geom_bond_distance
_geom_bond_publ_flag
S1A C5A 1.718(3) yes
S1A C2A 1.840(2) yes
C2A C3A 1.520(4) yes
C2A C10A 1.522(3) yes
C2A C6A 1.538(3) yes
C3A O3A 1.221(3) yes
C3A C4A 1.437(4) yes
C4A C5A 1.334(4) yes
C6A C7A 1.513(4) yes
C7A C8A 1.507(4) yes
C8A C9A 1.511(4) yes
C9A C10A 1.514(3) yes
S1B C5B 1.718(3) yes
S1B C2B 1.840(2) yes
C2B C10B 1.525(3) yes
C2B C3B 1.528(4) yes
C2B C6B 1.528(4) yes
C3B O3B 1.221(3) yes
C3B C4B 1.428(4) yes
C4B C5B 1.330(4) yes
C6B C7B 1.511(4) yes
C7B C8B 1.512(4) yes
C8B C9B 1.507(4) yes
C9B C10B 1.512(3) yes
S1C C5C 1.722(3) yes
S1C C2C 1.839(2) yes
C2C C3C 1.521(3) yes
C2C C10C 1.522(3) yes
C2C C6C 1.527(3) yes
C3C O3C 1.218(3) yes
C3C C4C 1.439(4) yes
C4C C5C 1.326(4) yes
C6C C7C 1.519(4) yes
C7C C8C 1.516(4) yes
C8C C9C 1.506(4) yes
C9C C10C 1.519(3) yes
S1D C5D 1.711(3) yes
S1D C2D 1.831(3) yes
C2D C3D 1.522(4) yes
C2D C10D 1.519(3) yes
C2D C6D 1.528(4) yes
C3D O3D 1.212(3) yes
C3D C4D 1.443(4) yes
C4D C5D 1.328(4) yes
C6D C7D 1.516(4) yes
C7D C8D 1.509(4) yes
C8D C9D 1.509(4) yes
C9D C10D 1.515(3) yes

loop_
_geom_hbond_atom_site_label_D
_geom_hbond_atom_site_label_H
_geom_hbond_atom_site_label_A
_geom_hbond_site_symmetry_A
_geom_hbond_distance_DH
_geom_hbond_distance_HA
_geom_hbond_distance_DA
_geom_hbond_angle_DHA
_geom_hbond_publ_flag
C5B H5B O3A 2_556 .94 2.39 3.263(4) 155 yes
C5A H5A O3B 2_646 .94 2.49 3.376(4) 158 yes
C5D H5D O3C 2_556 .94 2.40 3.248(4) 151 yes
C5C H5C O3D 2_646 .94 2.54 3.380(4) 150 yes

loop_
_geom_torsion_atom_site_label_1
_geom_torsion_atom_site_label_2
_geom_torsion_atom_site_label_3
_geom_torsion_atom_site_label_4
_geom_torsion
_geom_torsion_publ_flag
C5A S1A C2A C3A 3.4(2) no
C5A S1A C2A C10A 122.6(2) yes
C5A S1A C2A C6A -115.5(2) yes
C10A C2A C3A O3A 56.9(3) yes
C6A C2A C3A O3A -65.2(3) yes
S1A C2A C3A O3A 176.6(2) no
C10A C2A C3A C4A -123.8(3) yes
C6A C2A C3A C4A 114.1(3) yes
S1A C2A C3A C4A -4.1(3) no
O3A C3A C4A C5A -177.9(3) no
C2A C3A C4A C5A 2.9(4) no
C3A C4A C5A S1A .0(4) no
C2A S1A C5A C4A -2.2(3) no
C3A C2A C6A C7A 173.9(2) yes
C10A C2A C6A C7A 51.8(3) yes
S1A C2A C6A C7A -70.6(2) yes
C2A C6A C7A C8A -54.1(3) yes
C6A C7A C8A C9A 55.0(3) yes
C7A C8A C9A C10A -54.8(3) yes
C8A C9A C10A C2A 54.9(3) yes
C3A C2A C10A C9A -175.1(2) yes
C6A C2A C10A C9A -52.7(3) yes
S1A C2A C10A C9A 68.9(2) yes
C5B S1B C2B C10B -121.8(2) yes
C5B S1B C2B C3B -3.1(2) no
C5B S1B C2B C6B 116.3(2) yes
C10B C2B C3B O3B -58.6(3) yes
C6B C2B C3B O3B 64.3(3) yes
S1B C2B C3B O3B -177.3(3) no
C10B C2B C3B C4B 122.6(3) yes
C6B C2B C3B C4B -114.6(3) yes
S1B C2B C3B C4B 3.9(3) no
O3B C3B C4B C5B 178.5(3) no
C2B C3B C4B C5B -2.8(4) no
C3B C4B C5B S1B .2(4) no
C2B S1B C5B C4B 1.9(3) no
C10B C2B C6B C7B -51.9(3) yes
C3B C2B C6B C7B -174.6(2) yes
S1B C2B C6B C7B 70.0(3) yes
C2B C6B C7B C8B 54.4(3) yes
C6B C7B C8B C9B -55.5(3) yes
C7B C8B C9B C10B 55.5(3) yes
C8B C9B C10B C2B -54.9(3) yes
C3B C2B C10B C9B 175.4(2) yes
C6B C2B C10B C9B 52.1(3) yes
S1B C2B C10B C9B -69.4(2) yes
C5C S1C C2C C3C -4.48(18) no
C5C S1C C2C C10C -124.75(19) yes
C5C S1C C2C C6C 112.80(19) yes
C10C C2C C3C O3C -55.5(3) yes
C6C C2C C3C O3C 66.4(3) yes
S1C C2C C3C O3C -175.8(2) no
C10C C2C C3C C4C 125.3(3) yes
C6C C2C C3C C4C -112.9(3) yes
S1C C2C C3C C4C 5.0(3) no
O3C C3C C4C C5C 177.8(3) no
C2C C3C C4C C5C -3.0(4) no
C3C C4C C5C S1C -.7(4) no
C2C S1C C5C C4C 3.3(3) no
C3C C2C C6C C7C -174.9(2) yes
C10C C2C C6C C7C -52.6(3) yes
S1C C2C C6C C7C 70.3(3) yes
C2C C6C C7C C8C 54.6(3) yes
C6C C7C C8C C9C -55.9(3) yes
C7C C8C C9C C10C 56.1(3) yes
C8C C9C C10C C2C -55.0(3) yes
C3C C2C C10C C9C 173.7(2) yes
C6C C2C C10C C9C 52.6(3) yes
S1C C2C C10C C9C -69.6(2) yes
C5D S1D C2D C3D 3.6(2) no
C5D S1D C2D C10D 123.9(2) yes
C5D S1D C2D C6D -113.8(2) yes
C10D C2D C3D O3D 54.3(4) yes
C6D C2D C3D O3D -67.1(3) yes
S1D C2D C3D O3D 174.9(2) no
C10D C2D C3D C4D -124.7(3) yes
C6D C2D C3D C4D 113.9(3) yes
S1D C2D C3D C4D -4.0(3) no
O3D C3D C4D C5D -176.3(3) no
C2D C3D C4D C5D 2.6(4) no
C3D C4D C5D S1D .4(4) no
C2D S1D C5D C4D -2.5(3) no
C3D C2D C6D C7D 174.0(2) yes
C10D C2D C6D C7D 52.1(3) yes
S1D C2D C6D C7D -70.9(3) yes
C2D C6D C7D C8D -55.2(4) yes
C6D C7D C8D C9D 56.6(4) yes
C7D C8D C9D C10D -56.7(3) yes
C8D C9D C10D C2D 55.4(3) yes
C3D C2D C10D C9D -173.0(2) yes
C6D C2D C10D C9D -52.1(3) yes
S1D C2D C10D C9D 70.0(3) yes
